data_1544688
loop_
_publ_author_name
'Sobolevskaya, Maria P.'
'Leshchenko, Elena V.'
'Hoai, Trinh P. T.'
'Denisenko, Vladimir A.'
'Dyshlovoy, Sergey A.'
'Kirichuk, Natalya N.'
'Khudyakova, Yuliya V.'
'Kim, Natalya Yu.'
'Berdyshev, Dmitrii V.'
'Pislyagin, Evgeny A.'
'Kuzmich, Aleksandra S.'
'Gerasimenko, Andrey V.'
'Popov, Roman S.'
'von Amsberg, Gunhild'
'Antonov, Alexandr S.'
'Afiyatullov, Shamil Sh.'

_publ_section_title
;
 Pallidopenillines: Polyketides from the Alga-Derived Fungus Penicillium
 thomii Maire KMM 4675
;
_journal_name_full 'Journal of Natural Products'
_journal_paper_doi 10.1021/acs.jnatprod.6b00624
_journal_year 2016
_chemical_formula_sum 'C15 H24 O4'
_chemical_formula_weight 268.34
_chemical_name_common '\b-pallidopenillin A'
_space_group_crystal_system monoclinic
_space_group_IT_number 4
_space_group_name_Hall 'P 2yb'
_space_group_name_H-M_alt 'P 1 21 1'
_symmetry_space_group_name_Hall 'P 2yb'
_symmetry_space_group_name_H-M 'P 1 21 1'
_atom_sites_solution_hydrogens geom
_audit_creation_method SHELXL-2014/7
_cell_angle_alpha 90
_cell_angle_beta 106.5940(10)
_cell_angle_gamma 90
_cell_formula_units_Z 8
_cell_length_a 18.1759(5)
_cell_length_b 9.1998(3)
_cell_length_c 18.1799(5)
_cell_measurement_reflns_used 9385
_cell_measurement_temperature 170(2)
_cell_measurement_theta_max 31.94
_cell_measurement_theta_min 2.50
_cell_volume 2913.34(15)
_computing_cell_refinement 'Bruker SAINT'
_computing_data_collection 'Bruker APEX2'
_computing_data_reduction 'Bruker SAINT'
_computing_molecular_graphics 'Bruker SHELXTL'
_computing_publication_material 'Bruker SHELXTL'
_computing_structure_refinement 'SHELXL-2014/7 (Sheldrick, 2014)'
_computing_structure_solution 'SHELXS-97 (Sheldrick, 2008)'
_diffrn_ambient_temperature 170(2)
_diffrn_measured_fraction_theta_full 0.999
_diffrn_measured_fraction_theta_max 0.999
_diffrn_measurement_device_type 'Bruker APEX-II CCD'
_diffrn_measurement_method '\f and \w scans'
_diffrn_radiation_type MoK\a
_diffrn_radiation_wavelength 0.71073
_diffrn_reflns_av_R_equivalents 0.0208
_diffrn_reflns_av_unetI/netI 0.0248
_diffrn_reflns_Laue_measured_fraction_full 0.999
_diffrn_reflns_Laue_measured_fraction_max 0.999
_diffrn_reflns_limit_h_max 27
_diffrn_reflns_limit_h_min -26
_diffrn_reflns_limit_k_max 13
_diffrn_reflns_limit_k_min -13
_diffrn_reflns_limit_l_max 27
_diffrn_reflns_limit_l_min -26
_diffrn_reflns_number 62800
_diffrn_reflns_point_group_measured_fraction_full 1.000
_diffrn_reflns_point_group_measured_fraction_max 0.992
_diffrn_reflns_theta_full 25.242
_diffrn_reflns_theta_max 32.086
_diffrn_reflns_theta_min 1.874
_exptl_absorpt_coefficient_mu 0.087
_exptl_absorpt_correction_T_max 0.7463
_exptl_absorpt_correction_T_min 0.7090
_exptl_absorpt_correction_type multi-scan
_exptl_absorpt_process_details 'SADABS, Bruker, 2008'
_exptl_crystal_colour colourless
_exptl_crystal_density_diffrn 1.224
_exptl_crystal_description prism
_exptl_crystal_F_000 1168
_exptl_crystal_size_max 0.55
_exptl_crystal_size_mid 0.50
_exptl_crystal_size_min 0.05
_refine_diff_density_max 0.288
_refine_diff_density_min -0.181
_refine_diff_density_rms 0.043
_refine_ls_abs_structure_details
; 
 Flack x determined using 7653 quotients [(I+)-(I-)]/[(I+)+(I-)] 
 (Parsons, Flack and Wagner, Acta Cryst. B69 (2013) 249-259). 
;
_refine_ls_abs_structure_Flack 0.1(1)
_refine_ls_extinction_method none
_refine_ls_goodness_of_fit_ref 1.051
_refine_ls_hydrogen_treatment constr
_refine_ls_matrix_type full
_refine_ls_number_parameters 706
_refine_ls_number_reflns 19539
_refine_ls_number_restraints 1
_refine_ls_restrained_S_all 1.051
_refine_ls_R_factor_all 0.0404
_refine_ls_R_factor_gt 0.0357
_refine_ls_shift/su_max 0.002
_refine_ls_shift/su_mean 0.000
_refine_ls_structure_factor_coef Fsqd
_refine_ls_weighting_details 'w=1/[\s^2^(Fo^2^)+(0.0589P)^2^+0.0369P] where P=(Fo^2^+2Fc^2^)/3'
_refine_ls_weighting_scheme calc
_refine_ls_wR_factor_gt 0.0882
_refine_ls_wR_factor_ref 0.0926
_reflns_Friedel_coverage 0.882
_reflns_Friedel_fraction_full 1.000
_reflns_Friedel_fraction_max 0.984
_reflns_number_gt 18185
_reflns_number_total 19539
_reflns_threshold_expression 'I > 2\s(I)'
_cod_data_source_file np6b00624_si_002.cif
_cod_data_source_block II
_cod_database_code 1544688
_shelx_shelxl_version_number 2014/7
_shelx_space_group_comment
; 
The symmetry employed for this shelxl refinement is uniquely defined 
by the following loop, which should always be used as a source of 
symmetry information in preference to the above space-group names. 
They are only intended as comments. 
;

loop_
_space_group_symop_operation_xyz
'x, y, z'
'-x, y+1/2, -z'

loop_
_atom_site_label
_atom_site_type_symbol
_atom_site_fract_x
_atom_site_fract_y
_atom_site_fract_z
_atom_site_U_iso_or_equiv
_atom_site_adp_type
_atom_site_occupancy
_atom_site_site_symmetry_order
_atom_site_calc_flag
_atom_site_refinement_flags_posn
_atom_site_refinement_flags_adp
O1 O 0.51001(10) 0.3468(2) -0.16132(10) 0.0313(4) Uani 1 1 d . .
H1 H 0.5085 0.3266 -0.2068 0.047 Uiso 1 1 calc R U
O2 O 0.48677(14) 0.20694(19) -0.01530(10) 0.0361(4) Uani 1 1 d . .
O3 O 0.56876(10) 0.45381(19) 0.34138(9) 0.0252(3) Uani 1 1 d . .
H3 H 0.5940 0.4135 0.3823 0.038 Uiso 1 1 calc R U
O4 O 0.31592(9) 0.42297(17) 0.02793(9) 0.0209(3) Uani 1 1 d . .
H4 H 0.3231 0.5111 0.0399 0.031 Uiso 1 1 calc R U
C1 C 0.43335(13) 0.3526(3) -0.15452(13) 0.0244(4) Uani 1 1 d . .
H1A H 0.4123 0.2529 -0.1569 0.029 Uiso 1 1 calc R U
H1B H 0.4003 0.4089 -0.1979 0.029 Uiso 1 1 calc R U
C2 C 0.43296(13) 0.4231(2) -0.07956(12) 0.0208(4) Uani 1 1 d . .
H2A H 0.4655 0.5113 -0.0720 0.025 Uiso 1 1 calc R U
H2B H 0.3799 0.4543 -0.0832 0.025 Uiso 1 1 calc R U
C3 C 0.46122(13) 0.3267(2) -0.01036(12) 0.0196(4) Uani 1 1 d . .
C4 C 0.45445(12) 0.3854(2) 0.06581(11) 0.0160(3) Uani 1 1 d . .
H4A H 0.4541 0.4939 0.0626 0.019 Uiso 1 1 calc R U
C5 C 0.52231(12) 0.3414(2) 0.13423(11) 0.0182(3) Uani 1 1 d . .
H5 H 0.5194 0.2344 0.1428 0.022 Uiso 1 1 calc R U
C6 C 0.60041(13) 0.3761(3) 0.12137(13) 0.0295(5) Uani 1 1 d . .
H6A H 0.6063 0.3203 0.0769 0.035 Uiso 1 1 calc R U
H6B H 0.6030 0.4809 0.1100 0.035 Uiso 1 1 calc R U
C7 C 0.66509(14) 0.3371(4) 0.19269(14) 0.0386(7) Uani 1 1 d . .
H7A H 0.6655 0.2305 0.2002 0.046 Uiso 1 1 calc R U
H7B H 0.7147 0.3648 0.1844 0.046 Uiso 1 1 calc R U
C8 C 0.65789(12) 0.4114(3) 0.26516(12) 0.0295(5) Uani 1 1 d . .
H8 H 0.6603 0.5188 0.2577 0.035 Uiso 1 1 calc R U
C9 C 0.58022(12) 0.3763(2) 0.27694(12) 0.0202(4) Uani 1 1 d . .
H9 H 0.5768 0.2694 0.2855 0.024 Uiso 1 1 calc R U
C10 C 0.51536(11) 0.4215(2) 0.20608(11) 0.0170(3) Uani 1 1 d . .
H10 H 0.5218 0.5276 0.1977 0.020 Uiso 1 1 calc R U
C11 C 0.43713(14) 0.4013(3) 0.21614(14) 0.0257(5) Uani 1 1 d . .
H11 H 0.4307 0.4160 0.2657 0.031 Uiso 1 1 calc R U
C12 C 0.37621(14) 0.3639(3) 0.15909(14) 0.0252(5) Uani 1 1 d . .
H12 H 0.3288 0.3530 0.1707 0.030 Uiso 1 1 calc R U
C13 C 0.37638(12) 0.3371(2) 0.07721(12) 0.0177(4) Uani 1 1 d . .
C14 C 0.72397(15) 0.3694(5) 0.33426(15) 0.0485(8) Uani 1 1 d . .
H14A H 0.7222 0.4288 0.3785 0.073 Uiso 1 1 calc R U
H14B H 0.7728 0.3859 0.3227 0.073 Uiso 1 1 calc R U
H14C H 0.7195 0.2664 0.3462 0.073 Uiso 1 1 calc R U
C15 C 0.35520(15) 0.1806(2) 0.05506(15) 0.0310(5) Uani 1 1 d . .
H15A H 0.3079 0.1555 0.0679 0.047 Uiso 1 1 calc R U
H15B H 0.3968 0.1165 0.0832 0.047 Uiso 1 1 calc R U
H15C H 0.3471 0.1684 -0.0002 0.047 Uiso 1 1 calc R U
C16 C 0.65317(13) 0.3063(3) 0.56433(14) 0.0251(5) Uani 1 1 d . .
H16A H 0.6558 0.4067 0.5846 0.030 Uiso 1 1 calc R U
H16B H 0.6968 0.2507 0.5975 0.030 Uiso 1 1 calc R U
O5 O 0.65908(10) 0.3097(2) 0.48813(11) 0.0315(4) Uani 1 1 d . .
H5A H 0.7046 0.3278 0.4891 0.047 Uiso 1 1 calc R U
O6 O 0.51343(10) 0.4496(2) 0.50926(12) 0.0335(4) Uani 1 1 d . .
O7 O 0.16013(9) 0.17609(18) 0.43235(10) 0.0227(3) Uani 1 1 d . .
H7 H 0.1180 0.2138 0.4084 0.034 Uiso 1 1 calc R U
O8 O 0.47071(10) 0.24642(19) 0.68488(9) 0.0232(3) Uani 1 1 d . .
H8A H 0.4598 0.1577 0.6790 0.035 Uiso 1 1 calc R U
C17 C 0.57845(12) 0.2366(2) 0.56648(13) 0.0211(4) Uani 1 1 d . .
H17A H 0.5710 0.1462 0.5357 0.025 Uiso 1 1 calc R U
H17B H 0.5825 0.2091 0.6201 0.025 Uiso 1 1 calc R U
C18 C 0.50896(12) 0.3313(3) 0.53686(13) 0.0199(4) Uani 1 1 d . .
C19 C 0.43337(12) 0.2733(2) 0.54549(12) 0.0171(4) Uani 1 1 d . .
H19 H 0.4377 0.1650 0.5488 0.021 Uiso 1 1 calc R U
C20 C 0.36421(12) 0.3098(2) 0.47593(12) 0.0179(4) Uani 1 1 d . .
H20 H 0.3538 0.4165 0.4764 0.022 Uiso 1 1 calc R U
C21 C 0.37837(13) 0.2710(3) 0.39964(13) 0.0303(5) Uani 1 1 d . .
H21A H 0.4212 0.3303 0.3924 0.036 Uiso 1 1 calc R U
H21B H 0.3931 0.1673 0.4000 0.036 Uiso 1 1 calc R U
C22 C 0.30636(14) 0.2985(4) 0.33367(13) 0.0359(6) Uani 1 1 d . .
H22A H 0.3160 0.2677 0.2851 0.043 Uiso 1 1 calc R U
H22B H 0.2957 0.4042 0.3301 0.043 Uiso 1 1 calc R U
C23 C 0.23551(13) 0.2189(3) 0.34218(12) 0.0292(5) Uani 1 1 d . .
H23 H 0.2460 0.1121 0.3429 0.035 Uiso 1 1 calc R U
C24 C 0.22213(12) 0.2600(2) 0.41918(12) 0.0184(4) Uani 1 1 d . .
H24 H 0.2097 0.3659 0.4191 0.022 Uiso 1 1 calc R U
C25 C 0.29398(12) 0.2276(2) 0.48483(12) 0.0168(4) Uani 1 1 d . .
H25 H 0.3050 0.1214 0.4828 0.020 Uiso 1 1 calc R U
C26 C 0.28227(14) 0.2578(3) 0.56175(14) 0.0243(5) Uani 1 1 d . .
H26 H 0.2327 0.2440 0.5681 0.029 Uiso 1 1 calc R U
C27 C 0.33907(15) 0.3035(3) 0.62168(14) 0.0281(5) Uani 1 1 d . .
H27 H 0.3266 0.3221 0.6681 0.034 Uiso 1 1 calc R U
C28 C 0.42132(12) 0.3281(2) 0.62200(12) 0.0186(4) Uani 1 1 d . .
C29 C 0.16544(14) 0.2503(5) 0.27481(14) 0.0450(8) Uani 1 1 d . .
H29A H 0.1533 0.3542 0.2737 0.067 Uiso 1 1 calc R U
H29B H 0.1216 0.1940 0.2805 0.067 Uiso 1 1 calc R U
H29C H 0.1762 0.2228 0.2268 0.067 Uiso 1 1 calc R U
C30 C 0.44209(15) 0.4869(3) 0.64105(14) 0.0306(5) Uani 1 1 d . .
H30A H 0.4290 0.5137 0.6879 0.046 Uiso 1 1 calc R U
H30B H 0.4134 0.5485 0.5985 0.046 Uiso 1 1 calc R U
H30C H 0.4973 0.5006 0.6490 0.046 Uiso 1 1 calc R U
O9 O 0.98922(10) 0.7764(2) 0.66010(10) 0.0320(4) Uani 1 1 d . .
H9A H 0.9923 0.7524 0.7055 0.048 Uiso 1 1 calc R U
O10 O 1.02444(13) 0.64025(19) 0.51282(10) 0.0357(4) Uani 1 1 d . .
O11 O 0.92554(11) 0.91742(18) 0.15918(9) 0.0251(4) Uani 1 1 d . .
H11A H 0.9000 0.8821 0.1170 0.038 Uiso 1 1 calc R U
O12 O 1.18220(9) 0.88593(18) 0.47179(9) 0.0210(3) Uani 1 1 d . .
H12A H 1.1751 0.9739 0.4595 0.032 Uiso 1 1 calc R U
C31 C 1.06480(13) 0.7903(3) 0.65153(12) 0.0238(4) Uani 1 1 d . .
H31A H 1.0881 0.6928 0.6525 0.029 Uiso 1 1 calc R U
H31B H 1.0974 0.8474 0.6949 0.029 Uiso 1 1 calc R U
C32 C 1.06151(13) 0.8653(2) 0.57661(12) 0.0215(4) Uani 1 1 d . .
H32A H 1.0233 0.9448 0.5683 0.026 Uiso 1 1 calc R U
H32B H 1.1122 0.9098 0.5810 0.026 Uiso 1 1 calc R U
C33 C 1.04094(13) 0.7670(2) 0.50779(12) 0.0200(4) Uani 1 1 d . .
C34 C 1.04481(12) 0.8320(2) 0.43211(11) 0.0160(3) Uani 1 1 d . .
H34 H 1.0404 0.9399 0.4360 0.019 Uiso 1 1 calc R U
C35 C 0.97920(12) 0.7812(2) 0.36302(11) 0.0174(3) Uani 1 1 d . .
H35 H 0.9890 0.6775 0.3522 0.021 Uiso 1 1 calc R U
C36 C 0.90013(13) 0.7903(3) 0.37585(13) 0.0284(5) Uani 1 1 d . .
H36A H 0.8896 0.8917 0.3880 0.034 Uiso 1 1 calc R U
H36B H 0.8985 0.7280 0.4198 0.034 Uiso 1 1 calc R U
C37 C 0.83916(13) 0.7399(4) 0.30337(13) 0.0351(6) Uani 1 1 d . .
H37A H 0.8486 0.6368 0.2933 0.042 Uiso 1 1 calc R U
H37B H 0.7879 0.7462 0.3121 0.042 Uiso 1 1 calc R U
C38 C 0.83915(13) 0.8304(3) 0.23315(13) 0.0325(5) Uani 1 1 d . .
H38 H 0.8277 0.9336 0.2432 0.039 Uiso 1 1 calc R U
C39 C 0.91924(13) 0.8248(2) 0.22035(12) 0.0199(4) Uani 1 1 d . .
H39 H 0.9300 0.7226 0.2079 0.024 Uiso 1 1 calc R U
C40 C 0.98142(12) 0.8728(2) 0.29303(11) 0.0175(4) Uani 1 1 d . .
H40 H 0.9700 0.9756 0.3039 0.021 Uiso 1 1 calc R U
C41 C 1.06019(15) 0.8707(3) 0.28270(14) 0.0239(4) Uani 1 1 d . .
H41 H 1.0655 0.8939 0.2336 0.029 Uiso 1 1 calc R U
C42 C 1.12276(13) 0.8382(3) 0.33823(13) 0.0228(4) Uani 1 1 d . .
H42 H 1.1703 0.8396 0.3262 0.027 Uiso 1 1 calc R U
C43 C 1.12459(12) 0.7989(2) 0.41970(12) 0.0187(4) Uani 1 1 d . .
C44 C 0.77685(15) 0.7770(5) 0.16244(15) 0.0510(9) Uani 1 1 d . .
H44A H 0.7706 0.8475 0.1207 0.077 Uiso 1 1 calc R U
H44B H 0.7282 0.7668 0.1752 0.077 Uiso 1 1 calc R U
H44C H 0.7919 0.6827 0.1463 0.077 Uiso 1 1 calc R U
C45 C 1.15055(15) 0.6417(3) 0.43658(16) 0.0318(5) Uani 1 1 d . .
H45A H 1.1982 0.6260 0.4226 0.048 Uiso 1 1 calc R U
H45B H 1.1106 0.5763 0.4066 0.048 Uiso 1 1 calc R U
H45C H 1.1595 0.6219 0.4914 0.048 Uiso 1 1 calc R U
O13 O -0.16116(10) 0.8294(3) 0.00812(10) 0.0324(4) Uani 1 1 d . .
H13 H -0.2068 0.8524 0.0046 0.049 Uiso 1 1 calc R U
O14 O -0.01492(10) 0.9590(2) -0.03016(12) 0.0344(4) Uani 1 1 d . .
O15 O 0.34275(10) 0.70927(18) 0.07468(11) 0.0259(4) Uani 1 1 d . .
H15 H 0.3834 0.7564 0.0930 0.039 Uiso 1 1 calc R U
O16 O 0.02758(10) 0.70163(17) -0.18262(9) 0.0216(3) Uani 1 1 d . .
H16 H 0.0382 0.6138 -0.1721 0.032 Uiso 1 1 calc R U
C46 C -0.15323(13) 0.8062(3) -0.06634(14) 0.0250(5) Uani 1 1 d . .
H46A H -0.1553 0.9006 -0.0930 0.030 Uiso 1 1 calc R U
H46B H -0.1962 0.7453 -0.0965 0.030 Uiso 1 1 calc R U
C47 C -0.07763(12) 0.7314(2) -0.06120(13) 0.0214(4) Uani 1 1 d . .
H47A H -0.0688 0.6555 -0.0210 0.026 Uiso 1 1 calc R U
H47B H -0.0817 0.6823 -0.1107 0.026 Uiso 1 1 calc R U
C48 C -0.00940(12) 0.8307(2) -0.04324(12) 0.0192(4) Uani 1 1 d . .
C49 C 0.06672(11) 0.7645(2) -0.04586(12) 0.0158(4) Uani 1 1 d . .
H49 H 0.0637 0.6570 -0.0390 0.019 Uiso 1 1 calc R U
C50 C 0.13500(12) 0.8227(2) 0.01859(12) 0.0172(4) Uani 1 1 d . .
H50 H 0.1434 0.9267 0.0073 0.021 Uiso 1 1 calc R U
C51 C 0.12205(13) 0.8146(3) 0.09786(13) 0.0300(5) Uani 1 1 d . .
H51A H 0.1130 0.7125 0.1101 0.036 Uiso 1 1 calc R U
H51B H 0.0763 0.8724 0.0983 0.036 Uiso 1 1 calc R U
C52 C 0.19309(14) 0.8743(4) 0.15811(13) 0.0377(6) Uani 1 1 d . .
H52A H 0.1993 0.9784 0.1475 0.045 Uiso 1 1 calc R U
H52B H 0.1850 0.8669 0.2096 0.045 Uiso 1 1 calc R U
C53 C 0.26661(13) 0.7927(3) 0.15854(13) 0.0301(5) Uani 1 1 d . .
H53 H 0.2600 0.6890 0.1718 0.036 Uiso 1 1 calc R U
C54 C 0.27824(12) 0.7955(2) 0.07892(13) 0.0185(4) Uani 1 1 d . .
H54 H 0.2869 0.8983 0.0656 0.022 Uiso 1 1 calc R U
C55 C 0.20733(12) 0.7364(2) 0.01877(12) 0.0169(4) Uani 1 1 d . .
H55 H 0.1994 0.6343 0.0338 0.020 Uiso 1 1 calc R U
C56 C 0.21778(14) 0.7306(2) -0.06012(14) 0.0211(4) Uani 1 1 d . .
H56 H 0.2671 0.7085 -0.0652 0.025 Uiso 1 1 calc R U
C57 C 0.16053(15) 0.7553(3) -0.12301(14) 0.0243(4) Uani 1 1 d . .
H57 H 0.1720 0.7489 -0.1707 0.029 Uiso 1 1 calc R U
C58 C 0.07906(13) 0.7925(2) -0.12579(12) 0.0184(4) Uani 1 1 d . .
C59 C 0.33477(15) 0.8544(5) 0.22048(15) 0.0531(10) Uani 1 1 d . .
H59A H 0.3473 0.9512 0.2051 0.080 Uiso 1 1 calc R U
H59B H 0.3792 0.7901 0.2271 0.080 Uiso 1 1 calc R U
H59C H 0.3216 0.8614 0.2690 0.080 Uiso 1 1 calc R U
C60 C 0.06132(16) 0.9476(2) -0.15461(14) 0.0303(5) Uani 1 1 d . .
H60A H 0.0771 0.9613 -0.2013 0.045 Uiso 1 1 calc R U
H60B H 0.0893 1.0158 -0.1151 0.045 Uiso 1 1 calc R U
H60C H 0.0061 0.9655 -0.1659 0.045 Uiso 1 1 calc R U

loop_
_atom_site_aniso_label
_atom_site_aniso_U_11
_atom_site_aniso_U_22
_atom_site_aniso_U_33
_atom_site_aniso_U_23
_atom_site_aniso_U_13
_atom_site_aniso_U_12
O1 0.0215(8) 0.0570(11) 0.0165(8) -0.0021(7) 0.0073(6) -0.0017(8)
O2 0.0571(12) 0.0297(8) 0.0210(8) -0.0008(6) 0.0102(7) 0.0193(8)
O3 0.0286(9) 0.0326(8) 0.0127(7) -0.0015(5) 0.0031(6) 0.0048(6)
O4 0.0141(7) 0.0287(7) 0.0176(7) -0.0002(5) 0.0010(5) 0.0009(5)
C1 0.0185(10) 0.0388(11) 0.0164(9) -0.0043(8) 0.0059(7) -0.0013(8)
C2 0.0233(10) 0.0241(8) 0.0144(9) 0.0002(7) 0.0043(7) 0.0016(7)
C3 0.0181(10) 0.0239(8) 0.0159(9) -0.0019(7) 0.0033(7) 0.0013(7)
C4 0.0129(9) 0.0226(8) 0.0128(8) 0.0000(6) 0.0041(6) 0.0018(6)
C5 0.0153(9) 0.0265(9) 0.0131(8) 0.0007(7) 0.0044(6) 0.0036(7)
C6 0.0145(9) 0.0563(14) 0.0181(9) -0.0019(10) 0.0053(7) 0.0055(9)
C7 0.0153(10) 0.0768(19) 0.0223(10) 0.0003(12) 0.0029(8) 0.0143(12)
C8 0.0144(9) 0.0537(14) 0.0187(9) 0.0017(9) 0.0019(7) -0.0002(9)
C9 0.0179(9) 0.0267(9) 0.0150(9) 0.0000(7) 0.0032(7) 0.0021(7)
C10 0.0137(9) 0.0248(8) 0.0120(8) 0.0005(6) 0.0031(6) 0.0022(6)
C11 0.0196(11) 0.0433(12) 0.0166(11) 0.0026(9) 0.0092(8) 0.0031(9)
C12 0.0140(10) 0.0475(12) 0.0155(10) 0.0035(8) 0.0066(7) -0.0006(8)
C13 0.0127(9) 0.0236(8) 0.0153(9) 0.0013(7) 0.0019(7) -0.0021(6)
C14 0.0197(11) 0.099(3) 0.0222(11) 0.0022(14) -0.0014(8) 0.0074(14)
C15 0.0259(11) 0.0247(10) 0.0396(13) 0.0010(9) 0.0048(9) -0.0041(8)
C16 0.0133(9) 0.0403(12) 0.0212(10) -0.0021(8) 0.0040(7) -0.0043(7)
O5 0.0159(8) 0.0559(11) 0.0234(8) -0.0002(7) 0.0069(6) -0.0027(7)
O6 0.0218(8) 0.0309(8) 0.0486(11) 0.0138(7) 0.0113(7) -0.0004(6)
O7 0.0126(7) 0.0317(8) 0.0224(8) 0.0028(6) 0.0028(6) -0.0013(5)
O8 0.0225(8) 0.0305(8) 0.0143(7) 0.0019(6) 0.0016(6) -0.0021(6)
C17 0.0126(9) 0.0262(9) 0.0246(10) 0.0017(7) 0.0057(7) -0.0005(7)
C18 0.0143(9) 0.0271(9) 0.0181(10) -0.0005(7) 0.0043(7) -0.0027(7)
C19 0.0127(9) 0.0214(8) 0.0174(10) 0.0013(6) 0.0046(7) -0.0021(6)
C20 0.0131(8) 0.0254(9) 0.0155(9) 0.0034(7) 0.0044(7) -0.0004(6)
C21 0.0168(10) 0.0604(15) 0.0150(9) 0.0027(9) 0.0068(7) -0.0024(10)
C22 0.0221(11) 0.0695(18) 0.0164(10) 0.0101(11) 0.0060(8) -0.0040(11)
C23 0.0169(9) 0.0554(14) 0.0144(9) -0.0004(9) 0.0029(7) -0.0035(9)
C24 0.0125(9) 0.0249(9) 0.0178(9) 0.0015(7) 0.0046(7) 0.0014(6)
C25 0.0126(9) 0.0242(9) 0.0140(9) 0.0006(6) 0.0042(7) -0.0006(6)
C26 0.0140(10) 0.0441(12) 0.0157(10) -0.0006(8) 0.0057(8) -0.0007(8)
C27 0.0225(12) 0.0458(13) 0.0178(10) -0.0033(9) 0.0087(9) -0.0003(9)
C28 0.0170(10) 0.0242(9) 0.0143(9) -0.0006(7) 0.0039(7) -0.0006(7)
C29 0.0226(12) 0.091(2) 0.0171(10) 0.0031(13) -0.0003(8) 0.0015(14)
C30 0.0381(13) 0.0257(10) 0.0270(11) -0.0053(8) 0.0076(9) -0.0017(9)
O9 0.0221(8) 0.0578(11) 0.0166(8) 0.0034(7) 0.0063(6) -0.0062(8)
O10 0.0550(11) 0.0308(8) 0.0218(8) 0.0006(6) 0.0118(7) -0.0170(8)
O11 0.0323(9) 0.0277(8) 0.0127(7) 0.0020(5) 0.0021(6) -0.0040(6)
O12 0.0140(7) 0.0290(7) 0.0172(7) 0.0015(5) -0.0001(5) -0.0019(5)
C31 0.0187(10) 0.0385(11) 0.0142(9) 0.0024(8) 0.0046(7) -0.0017(8)
C32 0.0221(10) 0.0275(9) 0.0145(9) 0.0011(7) 0.0047(7) -0.0017(7)
C33 0.0155(9) 0.0277(9) 0.0158(9) 0.0015(7) 0.0031(7) -0.0019(7)
C34 0.0132(9) 0.0217(7) 0.0137(9) -0.0002(6) 0.0047(6) -0.0008(6)
C35 0.0141(9) 0.0253(8) 0.0126(8) 0.0005(7) 0.0037(6) -0.0009(7)
C36 0.0145(9) 0.0549(14) 0.0170(9) 0.0027(9) 0.0064(7) -0.0014(9)
C37 0.0147(10) 0.0697(17) 0.0212(10) -0.0012(11) 0.0056(8) -0.0079(11)
C38 0.0162(10) 0.0613(16) 0.0194(10) 0.0018(10) 0.0039(8) 0.0083(10)
C39 0.0175(10) 0.0266(9) 0.0152(9) 0.0015(7) 0.0039(7) 0.0003(7)
C40 0.0166(9) 0.0216(8) 0.0142(9) 0.0009(6) 0.0042(7) 0.0013(6)
C41 0.0221(12) 0.0367(11) 0.0152(11) -0.0010(8) 0.0090(8) -0.0061(8)
C42 0.0143(10) 0.0403(11) 0.0154(10) -0.0011(8) 0.0071(8) -0.0025(8)
C43 0.0144(9) 0.0243(9) 0.0168(9) -0.0014(7) 0.0034(7) -0.0001(7)
C44 0.0157(11) 0.110(3) 0.0243(12) 0.0035(16) 0.0004(8) -0.0051(15)
C45 0.0258(11) 0.0273(10) 0.0407(13) 0.0020(9) 0.0066(9) 0.0063(8)
O13 0.0160(8) 0.0631(12) 0.0180(8) -0.0056(8) 0.0046(6) 0.0057(8)
O14 0.0218(8) 0.0289(8) 0.0504(11) -0.0140(8) 0.0067(7) 0.0019(6)
O15 0.0123(8) 0.0314(8) 0.0322(9) -0.0047(6) 0.0033(6) 0.0022(5)
O16 0.0205(8) 0.0257(7) 0.0159(7) -0.0040(5) 0.0006(6) -0.0006(5)
C46 0.0142(9) 0.0405(12) 0.0187(10) -0.0017(8) 0.0021(7) 0.0038(8)
C47 0.0133(9) 0.0262(9) 0.0248(10) -0.0007(7) 0.0056(7) 0.0009(7)
C48 0.0139(9) 0.0281(9) 0.0145(9) -0.0031(7) 0.0021(7) 0.0014(7)
C49 0.0122(8) 0.0192(8) 0.0157(9) 0.0004(6) 0.0034(7) 0.0020(6)
C50 0.0118(8) 0.0253(9) 0.0141(8) -0.0008(7) 0.0032(6) 0.0018(6)
C51 0.0162(9) 0.0576(15) 0.0173(10) 0.0000(10) 0.0065(7) 0.0021(9)
C52 0.0187(10) 0.0775(19) 0.0162(10) -0.0104(11) 0.0039(7) 0.0052(11)
C53 0.0164(10) 0.0581(16) 0.0148(9) 0.0056(9) 0.0029(7) 0.0029(9)
C54 0.0115(9) 0.0276(9) 0.0168(9) 0.0002(7) 0.0046(7) 0.0011(6)
C55 0.0137(9) 0.0215(9) 0.0160(9) 0.0008(7) 0.0050(7) 0.0004(6)
C56 0.0154(10) 0.0303(9) 0.0182(10) -0.0047(7) 0.0061(8) -0.0019(7)
C57 0.0228(11) 0.0324(10) 0.0202(10) -0.0034(8) 0.0100(9) -0.0051(8)
C58 0.0185(10) 0.0212(9) 0.0143(9) 0.0005(6) 0.0024(7) -0.0013(6)
C59 0.0214(12) 0.114(3) 0.0203(11) -0.0073(16) 0.0006(9) -0.0005(16)
C60 0.0450(14) 0.0235(9) 0.0222(10) 0.0046(8) 0.0090(9) 0.0007(9)

loop_
_atom_type_symbol
_atom_type_description
_atom_type_scat_dispersion_real
_atom_type_scat_dispersion_imag
_atom_type_scat_source
C C 0.0033 0.0016 'International Tables Vol C Tables 4.2.6.8 and 6.1.1.4'
H H 0.0000 0.0000 'International Tables Vol C Tables 4.2.6.8 and 6.1.1.4'
O O 0.0106 0.0060 'International Tables Vol C Tables 4.2.6.8 and 6.1.1.4'

loop_
_geom_angle_atom_site_label_1
_geom_angle_atom_site_label_2
_geom_angle_atom_site_label_3
_geom_angle
C1 O1 H1 109.5
C9 O3 H3 109.5
C13 O4 H4 109.5
O1 C1 C2 110.40(18)
O1 C1 H1A 109.6
C2 C1 H1A 109.6
O1 C1 H1B 109.6
C2 C1 H1B 109.6
H1A C1 H1B 108.1
C3 C2 C1 114.37(17)
C3 C2 H2A 108.7
C1 C2 H2A 108.7
C3 C2 H2B 108.7
C1 C2 H2B 108.7
H2A C2 H2B 107.6
O2 C3 C2 121.46(19)
O2 C3 C4 121.5(2)
C2 C3 C4 116.99(17)
C3 C4 C5 112.85(17)
C3 C4 C13 109.47(16)
C5 C4 C13 111.66(16)
C3 C4 H4A 107.5
C5 C4 H4A 107.5
C13 C4 H4A 107.5
C4 C5 C10 108.69(16)
C4 C5 C6 112.67(17)
C10 C5 C6 109.48(17)
C4 C5 H5 108.6
C10 C5 H5 108.6
C6 C5 H5 108.6
C7 C6 C5 110.07(19)
C7 C6 H6A 109.6
C5 C6 H6A 109.6
C7 C6 H6B 109.6
C5 C6 H6B 109.6
H6A C6 H6B 108.2
C8 C7 C6 113.2(2)
C8 C7 H7A 108.9
C6 C7 H7A 108.9
C8 C7 H7B 108.9
C6 C7 H7B 108.9
H7A C7 H7B 107.7
C14 C8 C9 112.1(2)
C14 C8 C7 111.0(2)
C9 C8 C7 109.8(2)
C14 C8 H8 107.9
C9 C8 H8 107.9
C7 C8 H8 107.9
O3 C9 C8 111.46(18)
O3 C9 C10 107.12(16)
C8 C9 C10 110.21(17)
O3 C9 H9 109.3
C8 C9 H9 109.3
C10 C9 H9 109.3
C11 C10 C9 113.12(17)
C11 C10 C5 110.86(17)
C9 C10 C5 110.70(16)
C11 C10 H10 107.3
C9 C10 H10 107.3
C5 C10 H10 107.3
C12 C11 C10 123.1(2)
C12 C11 H11 118.4
C10 C11 H11 118.4
C11 C12 C13 125.2(2)
C11 C12 H12 117.4
C13 C12 H12 117.4
O4 C13 C12 107.94(17)
O4 C13 C15 105.38(17)
C12 C13 C15 110.19(19)
O4 C13 C4 108.87(16)
C12 C13 C4 110.10(17)
C15 C13 C4 114.08(18)
C8 C14 H14A 109.5
C8 C14 H14B 109.5
H14A C14 H14B 109.5
C8 C14 H14C 109.5
H14A C14 H14C 109.5
H14B C14 H14C 109.5
C13 C15 H15A 109.5
C13 C15 H15B 109.5
H15A C15 H15B 109.5
C13 C15 H15C 109.5
H15A C15 H15C 109.5
H15B C15 H15C 109.5
O5 C16 C17 110.67(19)
O5 C16 H16A 109.5
C17 C16 H16A 109.5
O5 C16 H16B 109.5
C17 C16 H16B 109.5
H16A C16 H16B 108.1
C16 O5 H5A 109.5
C24 O7 H7 109.5
C28 O8 H8A 109.5
C18 C17 C16 114.47(18)
C18 C17 H17A 108.6
C16 C17 H17A 108.6
C18 C17 H17B 108.6
C16 C17 H17B 108.6
H17A C17 H17B 107.6
O6 C18 C17 121.4(2)
O6 C18 C19 121.8(2)
C17 C18 C19 116.80(17)
C18 C19 C20 112.75(17)
C18 C19 C28 109.91(17)
C20 C19 C28 111.89(17)
C18 C19 H19 107.3
C20 C19 H19 107.3
C28 C19 H19 107.3
C21 C20 C25 110.06(17)
C21 C20 C19 112.63(17)
C25 C20 C19 108.31(16)
C21 C20 H20 108.6
C25 C20 H20 108.6
C19 C20 H20 108.6
C22 C21 C20 110.32(19)
C22 C21 H21A 109.6
C20 C21 H21A 109.6
C22 C21 H21B 109.6
C20 C21 H21B 109.6
H21A C21 H21B 108.1
C21 C22 C23 113.6(2)
C21 C22 H22A 108.8
C23 C22 H22A 108.8
C21 C22 H22B 108.8
C23 C22 H22B 108.8
H22A C22 H22B 107.7
C29 C23 C22 111.3(2)
C29 C23 C24 111.9(2)
C22 C23 C24 109.38(19)
C29 C23 H23 108.0
C22 C23 H23 108.0
C24 C23 H23 108.0
O7 C24 C25 107.47(16)
O7 C24 C23 110.76(18)
C25 C24 C23 110.00(17)
O7 C24 H24 109.5
C25 C24 H24 109.5
C23 C24 H24 109.5
C26 C25 C24 112.06(17)
C26 C25 C20 110.58(17)
C24 C25 C20 111.94(16)
C26 C25 H25 107.3
C24 C25 H25 107.3
C20 C25 H25 107.3
C27 C26 C25 122.4(2)
C27 C26 H26 118.8
C25 C26 H26 118.8
C26 C27 C28 125.7(2)
C26 C27 H27 117.2
C28 C27 H27 117.2
O8 C28 C27 108.38(18)
O8 C28 C30 105.13(17)
C27 C28 C30 108.98(19)
O8 C28 C19 108.95(16)
C27 C28 C19 109.91(17)
C30 C28 C19 115.21(18)
C23 C29 H29A 109.5
C23 C29 H29B 109.5
H29A C29 H29B 109.5
C23 C29 H29C 109.5
H29A C29 H29C 109.5
H29B C29 H29C 109.5
C28 C30 H30A 109.5
C28 C30 H30B 109.5
H30A C30 H30B 109.5
C28 C30 H30C 109.5
H30A C30 H30C 109.5
H30B C30 H30C 109.5
C31 O9 H9A 109.5
C39 O11 H11A 109.5
C43 O12 H12A 109.5
O9 C31 C32 110.26(19)
O9 C31 H31A 109.6
C32 C31 H31A 109.6
O9 C31 H31B 109.6
C32 C31 H31B 109.6
H31A C31 H31B 108.1
C33 C32 C31 114.35(18)
C33 C32 H32A 108.7
C31 C32 H32A 108.7
C33 C32 H32B 108.7
C31 C32 H32B 108.7
H32A C32 H32B 107.6
O10 C33 C32 121.6(2)
O10 C33 C34 121.5(2)
C32 C33 C34 116.91(17)
C33 C34 C35 113.21(17)
C33 C34 C43 109.84(16)
C35 C34 C43 111.02(16)
C33 C34 H34 107.5
C35 C34 H34 107.5
C43 C34 H34 107.5
C36 C35 C40 110.22(17)
C36 C35 C34 113.83(17)
C40 C35 C34 108.17(16)
C36 C35 H35 108.2
C40 C35 H35 108.2
C34 C35 H35 108.2
C35 C36 C37 109.53(18)
C35 C36 H36A 109.8
C37 C36 H36A 109.8
C35 C36 H36B 109.8
C37 C36 H36B 109.8
H36A C36 H36B 108.2
C38 C37 C36 112.5(2)
C38 C37 H37A 109.1
C36 C37 H37A 109.1
C38 C37 H37B 109.1
C36 C37 H37B 109.1
H37A C37 H37B 107.8
C37 C38 C44 110.6(2)
C37 C38 C39 109.55(19)
C44 C38 C39 111.5(2)
C37 C38 H38 108.4
C44 C38 H38 108.4
C39 C38 H38 108.4
O11 C39 C40 107.13(17)
O11 C39 C38 112.75(19)
C40 C39 C38 110.81(17)
O11 C39 H39 108.7
C40 C39 H39 108.7
C38 C39 H39 108.7
C41 C40 C35 110.42(17)
C41 C40 C39 112.52(17)
C35 C40 C39 111.56(16)
C41 C40 H40 107.4
C35 C40 H40 107.4
C39 C40 H40 107.4
C42 C41 C40 123.5(2)
C42 C41 H41 118.2
C40 C41 H41 118.2
C41 C42 C43 125.1(2)
C41 C42 H42 117.5
C43 C42 H42 117.5
O12 C43 C42 108.63(17)
O12 C43 C45 105.67(17)
C42 C43 C45 109.99(19)
O12 C43 C34 109.17(16)
C42 C43 C34 109.44(17)
C45 C43 C34 113.77(18)
C38 C44 H44A 109.5
C38 C44 H44B 109.5
H44A C44 H44B 109.5
C38 C44 H44C 109.5
H44A C44 H44C 109.5
H44B C44 H44C 109.5
C43 C45 H45A 109.5
C43 C45 H45B 109.5
H45A C45 H45B 109.5
C43 C45 H45C 109.5
H45A C45 H45C 109.5
H45B C45 H45C 109.5
C46 O13 H13 109.5
C54 O15 H15 109.5
C58 O16 H16 109.5
O13 C46 C47 110.32(19)
O13 C46 H46A 109.6
C47 C46 H46A 109.6
O13 C46 H46B 109.6
C47 C46 H46B 109.6
H46A C46 H46B 108.1
C48 C47 C46 114.57(18)
C48 C47 H47A 108.6
C46 C47 H47A 108.6
C48 C47 H47B 108.6
C46 C47 H47B 108.6
H47A C47 H47B 107.6
O14 C48 C47 121.7(2)
O14 C48 C49 121.4(2)
C47 C48 C49 116.82(17)
C48 C49 C50 112.26(17)
C48 C49 C58 109.73(17)
C50 C49 C58 110.73(16)
C48 C49 H49 108.0
C50 C49 H49 108.0
C58 C49 H49 108.0
C51 C50 C55 109.62(17)
C51 C50 C49 113.18(17)
C55 C50 C49 109.01(16)
C51 C50 H50 108.3
C55 C50 H50 108.3
C49 C50 H50 108.3
C50 C51 C52 109.32(18)
C50 C51 H51A 109.8
C52 C51 H51A 109.8
C50 C51 H51B 109.8
C52 C51 H51B 109.8
H51A C51 H51B 108.3
C53 C52 C51 112.5(2)
C53 C52 H52A 109.1
C51 C52 H52A 109.1
C53 C52 H52B 109.1
C51 C52 H52B 109.1
H52A C52 H52B 107.8
C54 C53 C59 113.1(2)
C54 C53 C52 110.20(18)
C59 C53 C52 110.2(2)
C54 C53 H53 107.7
C59 C53 H53 107.7
C52 C53 H53 107.7
O15 C54 C53 112.29(18)
O15 C54 C55 107.38(17)
C53 C54 C55 110.85(17)
O15 C54 H54 108.7
C53 C54 H54 108.7
C55 C54 H54 108.7
C56 C55 C54 112.62(17)
C56 C55 C50 111.01(17)
C54 C55 C50 111.30(16)
C56 C55 H55 107.2
C54 C55 H55 107.2
C50 C55 H55 107.2
C57 C56 C55 122.4(2)
C57 C56 H56 118.8
C55 C56 H56 118.8
C56 C57 C58 126.1(2)
C56 C57 H57 117.0
C58 C57 H57 117.0
O16 C58 C57 108.78(17)
O16 C58 C60 105.41(17)
C57 C58 C60 109.52(19)
O16 C58 C49 109.62(16)
C57 C58 C49 109.51(17)
C60 C58 C49 113.84(18)
C53 C59 H59A 109.5
C53 C59 H59B 109.5
H59A C59 H59B 109.5
C53 C59 H59C 109.5
H59A C59 H59C 109.5
H59B C59 H59C 109.5
C58 C60 H60A 109.5
C58 C60 H60B 109.5
H60A C60 H60B 109.5
C58 C60 H60C 109.5
H60A C60 H60C 109.5
H60B C60 H60C 109.5

loop_
_geom_bond_atom_site_label_1
_geom_bond_atom_site_label_2
_geom_bond_distance
O1 C1 1.435(3)
O1 H1 0.8400
O2 C3 1.208(3)
O3 C9 1.437(3)
O3 H3 0.8400
O4 C13 1.440(3)
O4 H4 0.8400
C1 C2 1.511(3)
C1 H1A 0.9900
C1 H1B 0.9900
C2 C3 1.505(3)
C2 H2A 0.9900
C2 H2B 0.9900
C3 C4 1.524(3)
C4 C5 1.535(3)
C4 C13 1.556(3)
C4 H4A 1.0000
C5 C10 1.536(3)
C5 C6 1.537(3)
C5 H5 1.0000
C6 C7 1.524(3)
C6 H6A 0.9900
C6 H6B 0.9900
C7 C8 1.522(3)
C7 H7A 0.9900
C7 H7B 0.9900
C8 C14 1.519(3)
C8 C9 1.522(3)
C8 H8 1.0000
C9 C10 1.535(3)
C9 H9 1.0000
C10 C11 1.496(3)
C10 H10 1.0000
C11 C12 1.328(4)
C11 H11 0.9500
C12 C13 1.510(3)
C12 H12 0.9500
C13 C15 1.515(3)
C14 H14A 0.9800
C14 H14B 0.9800
C14 H14C 0.9800
C15 H15A 0.9800
C15 H15B 0.9800
C15 H15C 0.9800
C16 O5 1.420(3)
C16 C17 1.512(3)
C16 H16A 0.9900
C16 H16B 0.9900
O5 H5A 0.8400
O6 C18 1.211(3)
O7 C24 1.442(3)
O7 H7 0.8400
O8 C28 1.446(3)
O8 H8A 0.8400
C17 C18 1.502(3)
C17 H17A 0.9900
C17 H17B 0.9900
C18 C19 1.523(3)
C19 C20 1.544(3)
C19 C28 1.553(3)
C19 H19 1.0000
C20 C21 1.524(3)
C20 C25 1.532(3)
C20 H20 1.0000
C21 C22 1.523(3)
C21 H21A 0.9900
C21 H21B 0.9900
C22 C23 1.527(3)
C22 H22A 0.9900
C22 H22B 0.9900
C23 C29 1.521(3)
C23 C24 1.535(3)
C23 H23 1.0000
C24 C25 1.526(3)
C24 H24 1.0000
C25 C26 1.499(3)
C25 H25 1.0000
C26 C27 1.337(3)
C26 H26 0.9500
C27 C28 1.510(3)
C27 H27 0.9500
C28 C30 1.524(3)
C29 H29A 0.9800
C29 H29B 0.9800
C29 H29C 0.9800
C30 H30A 0.9800
C30 H30B 0.9800
C30 H30C 0.9800
O9 C31 1.432(3)
O9 H9A 0.8400
O10 C33 1.214(3)
O11 C39 1.431(3)
O11 H11A 0.8400
O12 C43 1.438(3)
O12 H12A 0.8400
C31 C32 1.513(3)
C31 H31A 0.9900
C31 H31B 0.9900
C32 C33 1.502(3)
C32 H32A 0.9900
C32 H32B 0.9900
C33 C34 1.520(3)
C34 C35 1.537(3)
C34 C43 1.560(3)
C34 H34 1.0000
C35 C36 1.523(3)
C35 C40 1.537(3)
C35 H35 1.0000
C36 C37 1.531(3)
C36 H36A 0.9900
C36 H36B 0.9900
C37 C38 1.524(4)
C37 H37A 0.9900
C37 H37B 0.9900
C38 C44 1.531(3)
C38 C39 1.539(3)
C38 H38 1.0000
C39 C40 1.538(3)
C39 H39 1.0000
C40 C41 1.497(3)
C40 H40 1.0000
C41 C42 1.321(4)
C41 H41 0.9500
C42 C43 1.516(3)
C42 H42 0.9500
C43 C45 1.525(3)
C44 H44A 0.9800
C44 H44B 0.9800
C44 H44C 0.9800
C45 H45A 0.9800
C45 H45B 0.9800
C45 H45C 0.9800
O13 C46 1.418(3)
O13 H13 0.8400
O14 C48 1.213(3)
O15 C54 1.436(3)
O15 H15 0.8400
O16 C58 1.446(3)
O16 H16 0.8400
C46 C47 1.515(3)
C46 H46A 0.9900
C46 H46B 0.9900
C47 C48 1.499(3)
C47 H47A 0.9900
C47 H47B 0.9900
C48 C49 1.525(3)
C49 C50 1.539(3)
C49 C58 1.554(3)
C49 H49 1.0000
C50 C51 1.527(3)
C50 C55 1.535(3)
C50 H50 1.0000
C51 C52 1.537(3)
C51 H51A 0.9900
C51 H51B 0.9900
C52 C53 1.531(3)
C52 H52A 0.9900
C52 H52B 0.9900
C53 C54 1.522(3)
C53 C59 1.526(4)
C53 H53 1.0000
C54 C55 1.532(3)
C54 H54 1.0000
C55 C56 1.500(3)
C55 H55 1.0000
C56 C57 1.327(4)
C56 H56 0.9500
C57 C58 1.507(3)
C57 H57 0.9500
C58 C60 1.522(3)
C59 H59A 0.9800
C59 H59B 0.9800
C59 H59C 0.9800
C60 H60A 0.9800
C60 H60B 0.9800
C60 H60C 0.9800

loop_
_geom_hbond_atom_site_label_D
_geom_hbond_atom_site_label_H
_geom_hbond_atom_site_label_A
_geom_hbond_distance_DH
_geom_hbond_distance_HA
_geom_hbond_distance_DA
_geom_hbond_angle_DHA
_geom_hbond_site_symmetry_A
O1 H1 O8 0.84 2.03 2.836(2) 160.4 1_554
O3 H3 O5 0.84 2.17 3.012(3) 179.9 .
O4 H4 O15 0.84 1.93 2.768(2) 176.1 .
C2 H2A O2 0.99 2.39 3.238(3) 142.9 2_655
C4 H4A O2 1.00 2.50 3.361(3) 143.7 2_655
O5 H5A O12 0.84 2.05 2.854(2) 161.1 2_746
O7 H7 O9 0.84 2.07 2.905(2) 171.0 2_646
O8 H8A O3 0.84 1.95 2.792(2) 176.5 2_646
C17 H17A O6 0.99 2.36 3.216(3) 144.0 2_646
C19 H19 O6 1.00 2.52 3.368(3) 142.0 2_646
O9 H9A O16 0.84 2.01 2.828(2) 165.8 1_656
O11 H11A O13 0.84 2.03 2.865(2) 170.7 1_655
O12 H12A O7 0.84 1.92 2.763(2) 179.2 1_665
C32 H32A O10 0.99 2.33 3.167(3) 141.7 2_756
C34 H34 O10 1.00 2.51 3.369(3) 144.3 2_756
O13 H13 O4 0.84 2.01 2.834(2) 166.8 2
O15 H15 O1 0.84 2.15 2.973(3) 167.4 2_655
O16 H16 O11 0.84 1.91 2.745(2) 169.9 2_645
C47 H47A O14 0.99 2.37 3.205(3) 141.0 2_545
C49 H49 O14 1.00 2.51 3.382(3) 145.0 2_545
O1 H1 O8 0.84 2.03 2.836(2) 160.4 1_554
O3 H3 O5 0.84 2.17 3.012(3) 179.9 .
O4 H4 O15 0.84 1.93 2.768(2) 176.1 .
C2 H2A O2 0.99 2.39 3.238(3) 142.9 2_655
C4 H4A O2 1.00 2.50 3.361(3) 143.7 2_655
O5 H5A O12 0.84 2.05 2.854(2) 161.1 2_746
O7 H7 O9 0.84 2.07 2.905(2) 171.0 2_646
O8 H8A O3 0.84 1.95 2.792(2) 176.5 2_646
C17 H17A O6 0.99 2.36 3.216(3) 144.0 2_646
C19 H19 O6 1.00 2.52 3.368(3) 142.0 2_646
O9 H9A O16 0.84 2.01 2.828(2) 165.8 1_656
O11 H11A O13 0.84 2.03 2.865(2) 170.7 1_655
O12 H12A O7 0.84 1.92 2.763(2) 179.2 1_665
C32 H32A O10 0.99 2.33 3.167(3) 141.7 2_756
C34 H34 O10 1.00 2.51 3.369(3) 144.3 2_756
O13 H13 O4 0.84 2.01 2.834(2) 166.8 2
O15 H15 O1 0.84 2.15 2.973(3) 167.4 2_655
O16 H16 O11 0.84 1.91 2.745(2) 169.9 2_645
C47 H47A O14 0.99 2.37 3.205(3) 141.0 2_545
C49 H49 O14 1.00 2.51 3.382(3) 145.0 2_545
